data_7017713
loop_
_publ_author_name
'Liu, Xiaolong'
'Chen, Wanzhi'

_publ_section_title
;
 Synthesis of ruthenium(II) complexes of tetradentate
 bis(N-pyridylimidazolylidenyl)methane and their reactivities towards N-
 donors.
;
_journal_issue 2
_journal_name_full 'Dalton transactions (Cambridge, England : 2003)'
_journal_page_first 599
_journal_page_last 608
_journal_paper_doi 10.1039/c1dt11356a
_journal_volume 41
_journal_year 2012
_chemical_formula_sum 'C33 H30 F12 N9 O0.5 P2 Ru'
_chemical_formula_weight 951.67
_chemical_name_systematic
;
?
;
_space_group_IT_number 2
_symmetry_cell_setting triclinic
_symmetry_space_group_name_Hall '-P 1'
_symmetry_space_group_name_H-M 'P -1'
_atom_sites_solution_hydrogens geom
_atom_sites_solution_primary direct
_atom_sites_solution_secondary difmap
_audit_creation_method SHELXL-97
_cell_angle_alpha 86.483(3)
_cell_angle_beta 81.993(3)
_cell_angle_gamma 84.403(3)
_cell_formula_units_Z 4
_cell_length_a 12.7209(5)
_cell_length_b 15.8088(6)
_cell_length_c 19.1257(8)
_cell_measurement_temperature 293(2)
_cell_volume 3786.1(3)
_computing_cell_refinement 'Bruker FRAMBO'
_computing_data_collection 'Bruker FRAMBO'
_computing_data_reduction 'Bruker SAINT'
_computing_molecular_graphics 'Bruker SHELXTL'
_computing_publication_material 'Bruker SHELXTL'
_computing_structure_refinement 'Bruker SHELXTL'
_computing_structure_solution 'Bruker SHELXTL'
_diffrn_ambient_temperature 293(2)
_diffrn_measured_fraction_theta_full 0.998
_diffrn_measured_fraction_theta_max 0.998
_diffrn_measurement_device_type 'multiwire proportional'
_diffrn_measurement_method 'phi and omega scans'
_diffrn_radiation_monochromator graphite
_diffrn_radiation_source 'fine-focus sealed tube'
_diffrn_radiation_type MoK\a
_diffrn_radiation_wavelength 0.71073
_diffrn_reflns_av_R_equivalents 0.0453
_diffrn_reflns_av_sigmaI/netI 0.0570
_diffrn_reflns_limit_h_max 15
_diffrn_reflns_limit_h_min -15
_diffrn_reflns_limit_k_max 18
_diffrn_reflns_limit_k_min -18
_diffrn_reflns_limit_l_max 22
_diffrn_reflns_limit_l_min -22
_diffrn_reflns_number 37104
_diffrn_reflns_theta_full 25.01
_diffrn_reflns_theta_max 25.01
_diffrn_reflns_theta_min 2.85
_exptl_absorpt_coefficient_mu 0.599
_exptl_absorpt_correction_T_max 0.8315
_exptl_absorpt_correction_T_min 0.7620
_exptl_absorpt_correction_type multi-scan
_exptl_absorpt_process_details sadabs
_exptl_crystal_colour yellow
_exptl_crystal_density_diffrn 1.670
_exptl_crystal_density_method 'not measured'
_exptl_crystal_description block
_exptl_crystal_F_000 1908
_exptl_crystal_size_max 0.48
_exptl_crystal_size_mid 0.42
_exptl_crystal_size_min 0.32
_refine_diff_density_max 1.024
_refine_diff_density_min -0.920
_refine_diff_density_rms 0.084
_refine_ls_extinction_method none
_refine_ls_goodness_of_fit_ref 1.021
_refine_ls_hydrogen_treatment constr
_refine_ls_matrix_type full
_refine_ls_number_parameters 1040
_refine_ls_number_reflns 13312
_refine_ls_number_restraints 0
_refine_ls_restrained_S_all 1.021
_refine_ls_R_factor_all 0.0760
_refine_ls_R_factor_gt 0.0488
_refine_ls_shift/su_max 0.015
_refine_ls_shift/su_mean 0.000
_refine_ls_structure_factor_coef Fsqd
_refine_ls_weighting_details 'calc w=1/[\s^2^(Fo^2^)+(0.0607P)^2^+5.6571P] where P=(Fo^2^+2Fc^2^)/3'
_refine_ls_weighting_scheme calc
_refine_ls_wR_factor_gt 0.1178
_refine_ls_wR_factor_ref 0.1373
_reflns_number_gt 9648
_reflns_number_total 13312
_reflns_threshold_expression >2sigma(I)
_cod_data_source_file c1dt11356a.txt
_cod_data_source_block complex5a+5b
_cod_depositor_comments
;
The following automatic conversions were performed:

'_symmetry_cell_setting' value 'Triclinic' changed to 'triclinic'
according to /home/saulius/struct/CIF-dictionaries/cif_core.dic
dictionary named 'cif_core.dic' version 2.4.1 from 2010-06-29.

Automatic conversion script
Id: cif_fix_values 1715 2011-07-08 13:25:40Z adriana 
;
_cod_original_sg_symbol_H-M P-1
_cod_database_code 7017713

loop_
_symmetry_equiv_pos_as_xyz
'x, y, z'
'-x, -y, -z'

loop_
_atom_site_label
_atom_site_type_symbol
_atom_site_fract_x
_atom_site_fract_y
_atom_site_fract_z
_atom_site_U_iso_or_equiv
_atom_site_adp_type
_atom_site_occupancy
_atom_site_symmetry_multiplicity
_atom_site_calc_flag
_atom_site_refinement_flags
Ru1 Ru 0.65617(3) 0.51145(2) 0.273424(19) 0.03317(11) Uani 1 1 d .
Ru2 Ru 0.19205(3) 0.05846(2) 0.26685(2) 0.03558(11) Uani 1 1 d .
C1 C -0.0670(4) 0.2188(3) 0.2282(3) 0.0550(14) Uani 1 1 d .
H1 H -0.1141 0.2406 0.1971 0.066 Uiso 1 1 calc R
C2 C -0.0806(4) 0.2249(3) 0.2971(3) 0.0561(14) Uani 1 1 d .
H2 H -0.1399 0.2519 0.3236 0.067 Uiso 1 1 calc R
C3 C 0.0671(4) 0.1216(3) 0.1534(2) 0.0391(11) Uani 1 1 d .
C4 C 0.0372(4) 0.1378(3) 0.0876(3) 0.0501(13) Uani 1 1 d .
H4 H -0.0080 0.1857 0.0780 0.060 Uiso 1 1 calc R
C5 C 0.1672(4) -0.0018(3) 0.1194(2) 0.0395(11) Uani 1 1 d .
H5 H 0.2103 -0.0505 0.1301 0.047 Uiso 1 1 calc R
C6 C 0.0158(5) 0.1425(3) 0.3932(3) 0.0541(14) Uani 1 1 d .
H6A H -0.0436 0.1643 0.4267 0.065 Uiso 1 1 calc R
H6B H 0.0815 0.1536 0.4098 0.065 Uiso 1 1 calc R
C8 C 0.0760(4) 0.0042(3) 0.3365(2) 0.0396(11) Uani 1 1 d .
C10 C -0.0599(4) 0.0027(4) 0.4273(3) 0.0574(14) Uani 1 1 d .
H10 H -0.1115 0.0215 0.4637 0.069 Uiso 1 1 calc R
C11 C 0.0761(4) -0.1484(3) 0.3088(3) 0.0428(11) Uani 1 1 d .
C13 C 0.5370(4) 0.5138(3) 0.3480(3) 0.0425(11) Uani 1 1 d .
C16 C 0.4033(4) 0.5385(4) 0.4361(3) 0.0577(14) Uani 1 1 d .
H16 H 0.3608 0.5646 0.4737 0.069 Uiso 1 1 calc R
C17 C 0.3880(4) 0.4660(4) 0.4092(3) 0.0602(15) Uani 1 1 d .
H17 H 0.3321 0.4324 0.4237 0.072 Uiso 1 1 calc R
C18 C 0.5586(4) 0.6325(3) 0.4150(3) 0.0497(12) Uani 1 1 d .
H18A H 0.6114 0.6066 0.4437 0.060 Uiso 1 1 calc R
H18B H 0.5133 0.6748 0.4425 0.060 Uiso 1 1 calc R
C20 C 0.6681(3) 0.6338(3) 0.2948(2) 0.0369(10) Uani 1 1 d .
C22 C 0.6834(4) 0.7775(3) 0.2878(3) 0.0505(13) Uani 1 1 d .
H22 H 0.7036 0.8307 0.2708 0.061 Uiso 1 1 calc R
C23 C 0.6221(4) 0.7597(3) 0.3476(3) 0.0494(13) Uani 1 1 d .
H23 H 0.5913 0.7985 0.3809 0.059 Uiso 1 1 calc R
C25 C 0.7783(4) 0.6952(3) 0.1891(3) 0.0413(11) Uani 1 1 d .
C26 C 0.8821(4) 0.6616(3) 0.1863(3) 0.0567(14) Uani 1 1 d .
H26 H 0.9094 0.6392 0.2269 0.068 Uiso 1 1 calc R
C29 C 0.7256(4) 0.5117(3) 0.1203(2) 0.0376(10) Uani 1 1 d .
C30 C 0.6179(4) 0.5475(3) 0.1278(2) 0.0386(11) Uani 1 1 d .
C33 C 0.8274(5) 0.4460(3) 0.3743(3) 0.0540(13) Uani 1 1 d .
C34 C 0.4658(4) 0.0816(4) 0.1078(3) 0.0597(15) Uani 1 1 d .
C35 C 0.4571(5) 0.1667(4) 0.0818(4) 0.0780(19) Uani 1 1 d .
H35 H 0.5046 0.1848 0.0437 0.094 Uiso 1 1 calc R
C36 C 0.3788(5) 0.2223(4) 0.1126(4) 0.0764(19) Uani 1 1 d .
H36 H 0.3730 0.2789 0.0961 0.092 Uiso 1 1 calc R
C37 C 0.3076(5) 0.1945(3) 0.1688(3) 0.0607(15) Uani 1 1 d .
H37 H 0.2542 0.2335 0.1890 0.073 Uiso 1 1 calc R
C38 C 0.3905(4) 0.0586(3) 0.1643(3) 0.0445(12) Uani 1 1 d .
C39 C 0.3931(4) -0.0268(3) 0.1938(3) 0.0441(12) Uani 1 1 d .
C40 C 0.3254(4) -0.1220(3) 0.2793(3) 0.0507(13) Uani 1 1 d .
H40 H 0.2772 -0.1341 0.3190 0.061 Uiso 1 1 calc R
C41 C 0.0787(4) 0.1500(3) 0.2703(3) 0.0403(11) Uani 1 1 d .
C42 C 0.1422(4) 0.0115(3) 0.0519(3) 0.0472(12) Uani 1 1 d .
H42 H 0.1699 -0.0264 0.0173 0.057 Uiso 1 1 calc R
C43 C 0.0757(4) 0.0818(4) 0.0361(3) 0.0555(14) Uani 1 1 d .
H43 H 0.0568 0.0914 -0.0092 0.067 Uiso 1 1 calc R
C44 C -0.0422(5) -0.0753(4) 0.4042(3) 0.0596(15) Uani 1 1 d .
H44 H -0.0781 -0.1221 0.4221 0.072 Uiso 1 1 calc R
C45 C 0.1216(5) -0.2077(4) 0.2042(3) 0.0629(15) Uani 1 1 d .
H45 H 0.1333 -0.2021 0.1551 0.075 Uiso 1 1 calc R
C46 C 0.1374(5) -0.2869(4) 0.2350(4) 0.0694(17) Uani 1 1 d .
H46 H 0.1586 -0.3337 0.2076 0.083 Uiso 1 1 calc R
C47 C 0.1214(5) -0.2962(3) 0.3072(4) 0.0691(17) Uani 1 1 d .
H47 H 0.1314 -0.3497 0.3297 0.083 Uiso 1 1 calc R
C48 C 0.0903(5) -0.2256(3) 0.3462(3) 0.0613(15) Uani 1 1 d .
H48 H 0.0794 -0.2294 0.3953 0.074 Uiso 1 1 calc R
C49 C 0.3542(6) 0.0917(5) 0.4637(4) 0.091(2) Uani 1 1 d .
H49A H 0.3037 0.1166 0.5004 0.136 Uiso 1 1 calc R
H49B H 0.4123 0.1267 0.4522 0.136 Uiso 1 1 calc R
H49C H 0.3808 0.0359 0.4796 0.136 Uiso 1 1 calc R
C50 C 0.3025(4) 0.0852(3) 0.4013(3) 0.0573(14) Uani 1 1 d .
C51 C 0.6314(4) 0.3250(3) 0.2267(3) 0.0535(13) Uani 1 1 d .
H51 H 0.6928 0.3310 0.1948 0.064 Uiso 1 1 calc R
C52 C 0.5820(5) 0.2512(4) 0.2289(3) 0.0667(16) Uani 1 1 d .
H52 H 0.6101 0.2074 0.1996 0.080 Uiso 1 1 calc R
C53 C 0.4907(6) 0.2430(4) 0.2751(4) 0.0736(18) Uani 1 1 d .
H53 H 0.4570 0.1931 0.2773 0.088 Uiso 1 1 calc R
C54 C 0.4482(5) 0.3080(4) 0.3181(3) 0.0589(15) Uani 1 1 d .
H54 H 0.3857 0.3038 0.3492 0.071 Uiso 1 1 calc R
C55 C 0.5035(4) 0.3798(3) 0.3125(3) 0.0440(12) Uani 1 1 d .
C56 C 0.7975(6) 0.7276(4) 0.0717(3) 0.0681(17) Uani 1 1 d .
H56 H 0.7688 0.7504 0.0318 0.082 Uiso 1 1 calc R
C57 C 0.9014(5) 0.6957(4) 0.0639(4) 0.0688(18) Uani 1 1 d .
H57 H 0.9421 0.6969 0.0195 0.083 Uiso 1 1 calc R
C58 C 0.9449(5) 0.6623(4) 0.1212(4) 0.0704(18) Uani 1 1 d .
H58 H 1.0158 0.6402 0.1169 0.084 Uiso 1 1 calc R
C59 C 0.4655(4) 0.5883(3) 0.2020(3) 0.0565(14) Uani 1 1 d .
H59 H 0.4281 0.5927 0.2472 0.068 Uiso 1 1 calc R
C60 C 0.4132(5) 0.6165(4) 0.1446(4) 0.0711(18) Uani 1 1 d .
H60 H 0.3433 0.6408 0.1520 0.085 Uiso 1 1 calc R
C61 C 0.4642(5) 0.6086(4) 0.0784(4) 0.0678(17) Uani 1 1 d .
H61 H 0.4290 0.6269 0.0400 0.081 Uiso 1 1 calc R
C62 C 0.5695(5) 0.5731(3) 0.0673(3) 0.0515(13) Uani 1 1 d .
C63 C 0.6288(6) 0.5586(4) -0.0003(3) 0.0664(17) Uani 1 1 d .
H63 H 0.5969 0.5741 -0.0406 0.080 Uiso 1 1 calc R
C64 C 0.7293(6) 0.5233(4) -0.0072(3) 0.0646(17) Uani 1 1 d .
H64 H 0.7657 0.5148 -0.0522 0.078 Uiso 1 1 calc R
C65 C 0.7818(4) 0.4984(3) 0.0528(3) 0.0491(13) Uani 1 1 d .
C66 C 0.8858(5) 0.4607(3) 0.0496(3) 0.0590(15) Uani 1 1 d .
H66 H 0.9255 0.4494 0.0060 0.071 Uiso 1 1 calc R
C67 C 0.9291(4) 0.4404(3) 0.1095(3) 0.0575(14) Uani 1 1 d .
H67 H 0.9986 0.4152 0.1073 0.069 Uiso 1 1 calc R
C68 C 0.8701(4) 0.4572(3) 0.1744(3) 0.0484(12) Uani 1 1 d .
H68 H 0.9018 0.4436 0.2151 0.058 Uiso 1 1 calc R
C69 C 0.9116(6) 0.4216(4) 0.4182(4) 0.085(2) Uani 1 1 d .
H69A H 0.9776 0.4080 0.3884 0.128 Uiso 1 1 calc R
H69B H 0.8935 0.3727 0.4481 0.128 Uiso 1 1 calc R
H69C H 0.9190 0.4679 0.4468 0.128 Uiso 1 1 calc R
C70 C 0.4751(4) -0.0872(3) 0.1670(3) 0.0520(13) Uani 1 1 d .
C71 C 0.5461(5) 0.0183(5) 0.0808(3) 0.0750(18) Uani 1 1 d .
H71 H 0.5969 0.0327 0.0432 0.090 Uiso 1 1 calc R
C72 C 0.5499(5) -0.0620(5) 0.1088(3) 0.0734(18) Uani 1 1 d .
H72 H 0.6028 -0.1021 0.0896 0.088 Uiso 1 1 calc R
C73 C 0.4757(5) -0.1695(4) 0.1987(4) 0.0667(17) Uani 1 1 d .
H73 H 0.5255 -0.2126 0.1809 0.080 Uiso 1 1 calc R
C74 C 0.4030(5) -0.1856(3) 0.2555(3) 0.0609(15) Uani 1 1 d .
H74 H 0.4050 -0.2392 0.2785 0.073 Uiso 1 1 calc R
C75 C 0.8344(7) 0.9897(6) 0.2163(5) 0.120(3) Uani 1 1 d .
H75A H 0.8840 0.9713 0.2495 0.144 Uiso 1 1 calc R
H75B H 0.8393 1.0501 0.2053 0.144 Uiso 1 1 calc R
C76 C 0.8645(7) 0.9459(7) 0.1544(4) 0.121(3) Uani 1 1 d .
H76A H 0.8636 0.8859 0.1652 0.182 Uiso 1 1 calc R
H76B H 0.9350 0.9583 0.1341 0.182 Uiso 1 1 calc R
H76C H 0.8154 0.9635 0.1213 0.182 Uiso 1 1 calc R
C78 C 0.5827(8) 1.0069(6) 0.3325(6) 0.139(4) Uani 1 1 d .
H78A H 0.5388 1.0325 0.2985 0.208 Uiso 1 1 calc R
H78B H 0.5618 1.0329 0.3769 0.208 Uiso 1 1 calc R
H78C H 0.5741 0.9471 0.3384 0.208 Uiso 1 1 calc R
C79 C 0.6928(9) 1.0190(8) 0.3078(6) 0.157(5) Uani 1 1 d .
H79A H 0.6999 1.0794 0.2985 0.188 Uiso 1 1 calc R
H79B H 0.7356 0.9993 0.3448 0.188 Uiso 1 1 calc R
F1 F 0.8693(3) 0.1871(2) -0.01888(19) 0.0725(9) Uani 1 1 d .
F2 F 0.6568(3) 0.2885(2) 0.05109(18) 0.0807(10) Uani 1 1 d .
F3 F 0.8274(3) 0.2754(2) 0.07067(19) 0.0797(11) Uani 1 1 d .
F4 F 0.6974(3) 0.1989(2) -0.03693(19) 0.0820(11) Uani 1 1 d .
F5 F 0.7415(3) 0.1589(2) 0.0698(2) 0.0919(12) Uani 1 1 d .
F6 F 0.2406(6) 0.8749(4) 0.4645(3) 0.170(3) Uani 1 1 d .
F7 F 0.2842(6) 0.8517(5) 0.5698(3) 0.211(4) Uani 1 1 d .
F8 F 0.3385(4) 0.7603(3) 0.4309(2) 0.1293(19) Uani 1 1 d .
F9 F 0.3836(8) 0.7372(6) 0.5346(3) 0.239(5) Uani 1 1 d .
F10 F 0.4104(6) 0.8504(7) 0.4783(6) 0.267(5) Uani 1 1 d .
F11 F 0.0715(4) 0.4555(5) 0.2687(3) 0.171(3) Uani 1 1 d .
F12 F 0.1588(5) 0.5122(2) 0.1748(2) 0.1245(18) Uani 1 1 d .
F13 F 0.1439(5) 0.3753(3) 0.1782(3) 0.149(2) Uani 1 1 d .
F14 F 0.2991(4) 0.4163(4) 0.1867(3) 0.1341(18) Uani 1 1 d .
F15 F 0.2299(5) 0.4983(3) 0.2749(3) 0.142(2) Uani 1 1 d .
F16 F 0.2123(4) 0.3591(3) 0.2803(3) 0.1344(19) Uani 1 1 d .
F17 F 0.0392(4) 0.3379(6) 0.5335(4) 0.218(4) Uani 1 1 d .
F18 F 0.1534(5) 0.3936(5) 0.4636(4) 0.191(3) Uani 1 1 d .
F19 F 0.7840(3) 0.3158(2) -0.03733(19) 0.0760(10) Uani 1 1 d .
F20 F 0.2142(6) 0.7610(5) 0.5219(5) 0.229(4) Uani 1 1 d .
F21 F 0.2833(4) 0.2970(3) 0.4945(3) 0.1184(16) Uani 1 1 d .
F22 F 0.1884(7) 0.3728(7) 0.5659(5) 0.274(6) Uani 1 1 d .
F23 F 0.1641(5) 0.2459(7) 0.5668(6) 0.299(7) Uani 1 1 d .
F24 F 0.1376(10) 0.2633(7) 0.4638(7) 0.356(8) Uani 1 1 d .
N1 N 0.0093(3) 0.1839(2) 0.3240(2) 0.0479(10) Uani 1 1 d .
N2 N 0.0327(3) 0.1728(2) 0.2105(2) 0.0437(10) Uani 1 1 d .
N3 N 0.1320(3) 0.0524(2) 0.17106(19) 0.0365(9) Uani 1 1 d .
N4 N 0.0126(3) 0.0506(2) 0.3871(2) 0.0446(10) Uani 1 1 d .
N5 N 0.0398(3) -0.0740(2) 0.3483(2) 0.0453(10) Uani 1 1 d .
N6 N 0.3168(3) -0.0449(2) 0.2481(2) 0.0396(9) Uani 1 1 d .
N7 N 0.3120(3) 0.1149(2) 0.1951(2) 0.0422(9) Uani 1 1 d .
N8 N 0.2610(3) 0.0793(2) 0.3535(2) 0.0474(10) Uani 1 1 d .
N9 N 0.7115(3) 0.7002(2) 0.2555(2) 0.0400(9) Uani 1 1 d .
N10 N 0.6119(3) 0.6735(2) 0.3518(2) 0.0412(9) Uani 1 1 d .
N11 N 0.4949(3) 0.5682(3) 0.3975(2) 0.0465(10) Uani 1 1 d .
N12 N 0.4717(3) 0.4496(3) 0.3550(2) 0.0476(10) Uani 1 1 d .
N13 N 0.5938(3) 0.3886(2) 0.2691(2) 0.0411(9) Uani 1 1 d .
N14 N 0.7637(3) 0.4671(2) 0.3398(2) 0.0444(10) Uani 1 1 d .
N15 N 0.5656(3) 0.5554(2) 0.1956(2) 0.0386(9) Uani 1 1 d .
N16 N 0.7699(3) 0.4919(2) 0.1809(2) 0.0364(9) Uani 1 1 d .
N17 N 0.0904(4) -0.1373(3) 0.2399(2) 0.0518(11) Uani 1 1 d .
N18 N 0.7338(4) 0.7278(3) 0.1344(2) 0.0532(11) Uani 1 1 d .
O1 O 0.7313(4) 0.9774(3) 0.2483(3) 0.0870(14) Uani 1 1 d .
P1 P 0.15853(13) 0.31843(11) 0.51473(9) 0.0682(5) Uani 1 1 d .
P3 P 0.76257(11) 0.23776(8) 0.01627(7) 0.0479(3) Uani 1 1 d .
P4 P 0.18436(14) 0.43668(10) 0.22930(9) 0.0653(4) Uani 1 1 d .
P6 P 0.31415(14) 0.80667(12) 0.50152(10) 0.0737(5) Uani 1 1 d .

loop_
_atom_site_aniso_label
_atom_site_aniso_U_11
_atom_site_aniso_U_22
_atom_site_aniso_U_33
_atom_site_aniso_U_23
_atom_site_aniso_U_13
_atom_site_aniso_U_12
Ru1 0.0291(2) 0.0356(2) 0.0339(2) -0.00113(15) -0.00180(15) -0.00237(15)
Ru2 0.0334(2) 0.0335(2) 0.0399(2) -0.00514(16) -0.00618(16) 0.00050(15)
C1 0.050(3) 0.048(3) 0.064(4) -0.004(3) -0.011(3) 0.017(2)
C2 0.049(3) 0.042(3) 0.074(4) -0.014(3) -0.006(3) 0.016(2)
C3 0.036(3) 0.038(3) 0.043(3) -0.001(2) -0.005(2) -0.002(2)
C4 0.050(3) 0.049(3) 0.052(3) 0.004(2) -0.016(3) 0.002(2)
C5 0.038(3) 0.037(2) 0.043(3) -0.002(2) -0.003(2) -0.004(2)
C6 0.057(3) 0.053(3) 0.052(3) -0.021(3) -0.004(3) 0.005(3)
C8 0.040(3) 0.042(3) 0.037(3) -0.004(2) -0.008(2) 0.001(2)
C10 0.054(3) 0.064(4) 0.049(3) -0.009(3) 0.014(3) -0.003(3)
C11 0.041(3) 0.038(3) 0.048(3) -0.007(2) 0.002(2) -0.004(2)
C13 0.039(3) 0.045(3) 0.043(3) -0.003(2) -0.003(2) -0.006(2)
C16 0.049(3) 0.069(4) 0.049(3) -0.002(3) 0.017(3) -0.010(3)
C17 0.045(3) 0.072(4) 0.057(4) 0.007(3) 0.019(3) -0.017(3)
C18 0.057(3) 0.050(3) 0.039(3) -0.007(2) 0.006(2) -0.003(2)
C20 0.029(2) 0.042(3) 0.039(3) -0.001(2) -0.003(2) -0.0021(19)
C22 0.059(3) 0.035(3) 0.057(3) -0.002(2) -0.003(3) -0.006(2)
C23 0.054(3) 0.042(3) 0.052(3) -0.010(2) -0.007(3) 0.001(2)
C25 0.040(3) 0.035(2) 0.048(3) -0.001(2) 0.003(2) -0.012(2)
C26 0.040(3) 0.058(3) 0.071(4) -0.005(3) -0.005(3) -0.004(2)
C29 0.045(3) 0.034(2) 0.036(3) -0.0007(19) -0.003(2) -0.012(2)
C30 0.043(3) 0.031(2) 0.043(3) 0.002(2) -0.008(2) -0.007(2)
C33 0.061(4) 0.052(3) 0.051(3) -0.003(3) -0.017(3) -0.001(3)
C34 0.038(3) 0.081(4) 0.059(4) 0.001(3) 0.001(3) -0.017(3)
C35 0.066(4) 0.088(5) 0.081(5) 0.019(4) -0.002(4) -0.034(4)
C36 0.069(4) 0.060(4) 0.100(5) 0.020(4) -0.005(4) -0.023(3)
C37 0.055(3) 0.044(3) 0.085(4) 0.003(3) -0.012(3) -0.011(3)
C38 0.033(3) 0.051(3) 0.052(3) -0.006(2) -0.009(2) -0.007(2)
C39 0.033(3) 0.054(3) 0.047(3) -0.009(2) -0.011(2) -0.001(2)
C40 0.042(3) 0.052(3) 0.059(3) 0.003(3) -0.014(3) 0.001(2)
C41 0.048(3) 0.028(2) 0.046(3) -0.006(2) -0.008(2) -0.005(2)
C42 0.049(3) 0.052(3) 0.042(3) -0.007(2) -0.006(2) -0.006(2)
C43 0.063(4) 0.066(4) 0.040(3) 0.004(3) -0.016(3) -0.005(3)
C44 0.059(4) 0.058(3) 0.056(4) -0.001(3) 0.013(3) -0.010(3)
C45 0.070(4) 0.062(4) 0.056(4) -0.022(3) 0.003(3) -0.012(3)
C46 0.067(4) 0.048(3) 0.091(5) -0.027(3) 0.013(4) -0.013(3)
C47 0.071(4) 0.038(3) 0.094(5) -0.002(3) 0.005(4) -0.006(3)
C48 0.069(4) 0.048(3) 0.062(4) 0.001(3) 0.009(3) -0.008(3)
C49 0.089(5) 0.117(6) 0.075(5) -0.026(4) -0.045(4) 0.009(4)
C50 0.051(3) 0.059(3) 0.065(4) -0.017(3) -0.016(3) 0.001(3)
C51 0.056(3) 0.047(3) 0.058(3) -0.004(3) -0.009(3) -0.006(3)
C52 0.087(5) 0.048(3) 0.068(4) -0.011(3) -0.010(4) -0.017(3)
C53 0.095(5) 0.057(4) 0.077(5) 0.001(3) -0.021(4) -0.031(4)
C54 0.060(4) 0.062(3) 0.058(4) 0.009(3) -0.007(3) -0.030(3)
C55 0.045(3) 0.045(3) 0.043(3) 0.008(2) -0.012(2) -0.011(2)
C56 0.091(5) 0.059(4) 0.047(4) 0.008(3) 0.006(3) -0.002(3)
C57 0.074(4) 0.054(3) 0.070(4) -0.007(3) 0.032(4) -0.014(3)
C58 0.042(3) 0.067(4) 0.097(5) -0.014(4) 0.015(3) -0.008(3)
C59 0.038(3) 0.058(3) 0.072(4) -0.004(3) -0.010(3) 0.005(2)
C60 0.044(3) 0.073(4) 0.096(5) 0.004(4) -0.024(4) 0.011(3)
C61 0.071(4) 0.059(4) 0.079(5) 0.014(3) -0.042(4) -0.003(3)
C62 0.070(4) 0.042(3) 0.048(3) 0.005(2) -0.023(3) -0.012(3)
C63 0.101(5) 0.061(4) 0.043(3) 0.011(3) -0.025(4) -0.023(4)
C64 0.097(5) 0.063(4) 0.034(3) -0.005(3) 0.006(3) -0.027(4)
C65 0.060(3) 0.046(3) 0.040(3) -0.007(2) 0.006(3) -0.017(3)
C66 0.062(4) 0.058(3) 0.052(4) -0.021(3) 0.025(3) -0.016(3)
C67 0.040(3) 0.056(3) 0.072(4) -0.017(3) 0.015(3) -0.004(2)
C68 0.037(3) 0.046(3) 0.061(3) -0.008(2) -0.005(2) 0.001(2)
C69 0.085(5) 0.092(5) 0.085(5) 0.001(4) -0.049(4) 0.008(4)
C70 0.032(3) 0.064(4) 0.057(3) -0.013(3) -0.003(2) 0.010(2)
C71 0.043(3) 0.112(6) 0.066(4) -0.007(4) 0.011(3) -0.010(3)
C72 0.044(3) 0.101(5) 0.070(4) -0.021(4) 0.001(3) 0.017(3)
C73 0.052(4) 0.062(4) 0.085(5) -0.020(3) -0.014(3) 0.020(3)
C74 0.053(3) 0.045(3) 0.083(4) -0.001(3) -0.018(3) 0.012(3)
C75 0.094(7) 0.136(8) 0.137(9) -0.036(6) -0.005(6) -0.038(6)
C76 0.103(7) 0.189(10) 0.074(6) -0.019(6) 0.015(5) -0.062(6)
C78 0.123(9) 0.123(8) 0.157(10) -0.045(7) 0.016(7) 0.023(6)
C79 0.130(9) 0.175(10) 0.170(11) -0.105(9) -0.018(8) 0.023(8)
F1 0.058(2) 0.076(2) 0.082(2) -0.0181(18) -0.0124(18) 0.0169(17)
F2 0.064(2) 0.104(3) 0.066(2) -0.0028(19) -0.0010(18) 0.0247(19)
F3 0.089(3) 0.068(2) 0.091(3) -0.0234(19) -0.047(2) 0.0089(18)
F4 0.069(2) 0.103(3) 0.082(3) -0.016(2) -0.027(2) -0.019(2)
F5 0.121(3) 0.066(2) 0.085(3) 0.0279(19) -0.010(2) -0.016(2)
F6 0.209(7) 0.156(5) 0.119(4) -0.019(4) -0.007(4) 0.100(5)
F7 0.204(7) 0.280(8) 0.149(5) -0.151(6) -0.044(5) 0.092(6)
F8 0.141(4) 0.148(4) 0.091(3) -0.044(3) -0.021(3) 0.055(3)
F9 0.294(10) 0.299(10) 0.084(4) -0.027(5) -0.032(5) 0.201(8)
F10 0.139(6) 0.309(11) 0.360(13) -0.101(10) 0.052(7) -0.124(7)
F11 0.077(3) 0.280(8) 0.135(5) 0.010(5) 0.019(3) 0.021(4)
F12 0.212(6) 0.068(2) 0.088(3) 0.001(2) -0.036(3) 0.036(3)
F13 0.187(6) 0.086(3) 0.197(6) -0.031(3) -0.114(5) 0.010(3)
F14 0.106(4) 0.153(4) 0.126(4) -0.007(3) 0.021(3) 0.026(3)
F15 0.151(5) 0.143(4) 0.146(5) -0.065(4) -0.071(4) 0.015(4)
F16 0.153(5) 0.129(4) 0.111(4) 0.057(3) -0.027(3) 0.010(3)
F17 0.052(3) 0.365(10) 0.214(7) 0.193(7) -0.019(3) -0.034(4)
F18 0.111(4) 0.222(7) 0.220(7) 0.144(6) -0.005(4) -0.035(4)
F19 0.079(2) 0.065(2) 0.080(2) 0.0189(18) -0.009(2) -0.0036(18)
F20 0.179(7) 0.230(8) 0.266(9) -0.033(7) 0.083(7) -0.097(6)
F21 0.086(3) 0.110(3) 0.150(4) -0.009(3) 0.017(3) -0.009(3)
F22 0.191(7) 0.389(13) 0.269(9) -0.231(10) -0.141(7) 0.131(8)
F23 0.097(4) 0.334(11) 0.437(14) 0.315(11) -0.054(7) -0.064(6)
F24 0.370(15) 0.296(12) 0.479(18) -0.253(13) -0.250(14) 0.012(10)
N1 0.047(2) 0.040(2) 0.056(3) -0.014(2) -0.006(2) 0.0074(19)
N2 0.041(2) 0.037(2) 0.053(3) -0.0017(19) -0.009(2) 0.0034(17)
N3 0.035(2) 0.034(2) 0.041(2) -0.0040(17) -0.0055(17) -0.0020(16)
N4 0.048(2) 0.043(2) 0.042(2) -0.0111(18) -0.0024(19) 0.0018(19)
N5 0.045(2) 0.042(2) 0.047(2) -0.0027(18) 0.002(2) -0.0045(18)
N6 0.037(2) 0.037(2) 0.045(2) -0.0017(18) -0.0096(19) 0.0004(17)
N7 0.039(2) 0.038(2) 0.052(3) -0.0005(18) -0.0100(19) -0.0080(17)
N8 0.043(2) 0.045(2) 0.055(3) -0.010(2) -0.011(2) 0.0030(19)
N9 0.036(2) 0.039(2) 0.043(2) -0.0010(17) -0.0004(18) -0.0056(17)
N10 0.042(2) 0.042(2) 0.040(2) -0.0053(17) -0.0012(18) -0.0040(17)
N11 0.044(2) 0.052(2) 0.042(2) -0.0056(19) 0.0073(19) -0.0108(19)
N12 0.045(2) 0.053(3) 0.044(2) 0.002(2) 0.004(2) -0.011(2)
N13 0.045(2) 0.040(2) 0.040(2) 0.0002(18) -0.0085(19) -0.0047(18)
N14 0.047(2) 0.041(2) 0.045(2) -0.0025(19) -0.012(2) 0.0009(18)
N15 0.032(2) 0.036(2) 0.048(2) 0.0006(17) -0.0074(18) -0.0039(16)
N16 0.030(2) 0.036(2) 0.044(2) -0.0021(17) -0.0027(17) -0.0042(16)
N17 0.065(3) 0.046(2) 0.046(3) -0.007(2) -0.006(2) -0.010(2)
N18 0.054(3) 0.052(3) 0.049(3) 0.006(2) 0.001(2) 0.000(2)
O1 0.098(4) 0.078(3) 0.085(3) -0.018(3) 0.007(3) -0.025(3)
P1 0.0565(10) 0.0820(11) 0.0711(11) 0.0186(9) -0.0166(8) -0.0342(8)
P3 0.0447(8) 0.0479(7) 0.0509(8) 0.0004(6) -0.0106(6) 0.0005(6)
P4 0.0676(10) 0.0664(10) 0.0612(10) 0.0012(8) -0.0122(8) 0.0000(8)
P6 0.0613(10) 0.0831(12) 0.0711(12) -0.0241(9) 0.0100(9) 0.0066(9)

loop_
_atom_type_symbol
_atom_type_description
_atom_type_scat_dispersion_real
_atom_type_scat_dispersion_imag
_atom_type_scat_source
C C 0.0033 0.0016 'International Tables Vol C Tables 4.2.6.8 and 6.1.1.4'
H H 0.0000 0.0000 'International Tables Vol C Tables 4.2.6.8 and 6.1.1.4'
N N 0.0061 0.0033 'International Tables Vol C Tables 4.2.6.8 and 6.1.1.4'
O O 0.0106 0.0060 'International Tables Vol C Tables 4.2.6.8 and 6.1.1.4'
F F 0.0171 0.0103 'International Tables Vol C Tables 4.2.6.8 and 6.1.1.4'
P P 0.1023 0.0942 'International Tables Vol C Tables 4.2.6.8 and 6.1.1.4'
Ru Ru -1.2594 0.8363 'International Tables Vol C Tables 4.2.6.8 and 6.1.1.4'

loop_
_geom_angle_atom_site_label_1
_geom_angle_atom_site_label_2
_geom_angle_atom_site_label_3
_geom_angle
C13 Ru1 C20 86.27(19)
C13 Ru1 N14 93.44(18)
C20 Ru1 N14 91.98(16)
C13 Ru1 N15 94.55(18)
C20 Ru1 N15 88.66(16)
N14 Ru1 N15 172.01(16)
C13 Ru1 N16 168.23(16)
C20 Ru1 N16 103.40(16)
N14 Ru1 N16 92.91(15)
N15 Ru1 N16 79.20(15)
C13 Ru1 N13 76.43(17)
C20 Ru1 N13 161.89(17)
N14 Ru1 N13 94.35(15)
N15 Ru1 N13 87.41(14)
N16 Ru1 N13 93.22(14)
C41 Ru2 N8 101.35(17)
C41 Ru2 C8 79.60(19)
N8 Ru2 C8 86.31(17)
C41 Ru2 N3 76.52(17)
N8 Ru2 N3 171.70(15)
C8 Ru2 N3 101.06(16)
C41 Ru2 N7 100.31(17)
N8 Ru2 N7 93.55(16)
C8 Ru2 N7 179.81(17)
N3 Ru2 N7 79.07(14)
C41 Ru2 N6 172.35(17)
N8 Ru2 N6 85.83(15)
C8 Ru2 N6 103.71(16)
N3 Ru2 N6 96.00(14)
N7 Ru2 N6 76.41(15)
C2 C1 N2 106.6(5)
C1 C2 N1 108.6(5)
N3 C3 C4 123.6(4)
N3 C3 N2 112.3(4)
C4 C3 N2 124.1(4)
C3 C4 C43 118.4(5)
N3 C5 C42 123.0(4)
N1 C6 N4 108.1(4)
N5 C8 N4 102.6(4)
N5 C8 Ru2 136.1(3)
N4 C8 Ru2 121.4(3)
C44 C10 N4 106.8(5)
N17 C11 C48 125.4(5)
N17 C11 N5 116.6(4)
C48 C11 N5 117.9(5)
N11 C13 N12 105.5(4)
N11 C13 Ru1 135.3(4)
N12 C13 Ru1 119.1(3)
C17 C16 N11 107.3(5)
C16 C17 N12 107.1(4)
N11 C18 N10 111.2(4)
N10 C20 N9 102.2(4)
N10 C20 Ru1 124.1(3)
N9 C20 Ru1 132.6(3)
C23 C22 N9 106.0(4)
C22 C23 N10 107.8(4)
N18 C25 C26 124.8(5)
N18 C25 N9 115.1(4)
C26 C25 N9 120.0(5)
C25 C26 C58 117.7(6)
N16 C29 C65 122.8(5)
N16 C29 C30 117.0(4)
C65 C29 C30 120.2(4)
N15 C30 C62 123.0(5)
N15 C30 C29 117.3(4)
C62 C30 C29 119.7(5)
N14 C33 C69 178.0(6)
C38 C34 C35 117.0(6)
C38 C34 C71 118.5(6)
C35 C34 C71 124.5(6)
C36 C35 C34 119.6(6)
C35 C36 C37 119.7(6)
N7 C37 C36 123.1(6)
N7 C38 C34 123.1(5)
N7 C38 C39 116.2(4)
C34 C38 C39 120.7(5)
N6 C39 C70 123.1(5)
N6 C39 C38 117.6(4)
C70 C39 C38 119.2(5)
N6 C40 C74 123.1(5)
N1 C41 N2 105.0(4)
N1 C41 Ru2 133.1(4)
N2 C41 Ru2 118.9(3)
C5 C42 C43 119.0(5)
C4 C43 C42 119.5(5)
C10 C44 N5 107.1(5)
N17 C45 C46 124.3(6)
C45 C46 C47 118.6(5)
C46 C47 C48 119.2(6)
C47 C48 C11 116.9(6)
N8 C50 C49 178.7(7)
N13 C51 C52 121.9(6)
C53 C52 C51 119.0(6)
C52 C53 C54 120.7(5)
C53 C54 C55 116.4(6)
N13 C55 C54 124.1(5)
N13 C55 N12 113.3(4)
C54 C55 N12 122.6(5)
N18 C56 C57 123.5(6)
C58 C57 C56 119.2(6)
C57 C58 C26 118.9(6)
N15 C59 C60 123.3(6)
C61 C60 C59 119.8(6)
C60 C61 C62 120.2(5)
C61 C62 C30 116.8(5)
C61 C62 C63 124.6(5)
C30 C62 C63 118.6(5)
C64 C63 C62 121.6(5)
C63 C64 C65 121.4(5)
C66 C65 C29 117.0(5)
C66 C65 C64 124.6(5)
C29 C65 C64 118.5(5)
C67 C66 C65 120.2(5)
C66 C67 C68 120.0(5)
N16 C68 C67 122.6(5)
C73 C70 C39 117.1(5)
C73 C70 C72 124.3(5)
C39 C70 C72 118.6(5)
C72 C71 C34 121.2(6)
C71 C72 C70 121.7(6)
C74 C73 C70 119.3(5)
C73 C74 C40 119.9(5)
O1 C75 C76 113.4(7)
O1 C79 C78 113.0(9)
C41 N1 C2 109.6(4)
C41 N1 C6 115.5(4)
C2 N1 C6 128.4(5)
C41 N2 C3 115.2(4)
C41 N2 C1 110.2(4)
C3 N2 C1 128.8(4)
C5 N3 C3 116.4(4)
C5 N3 Ru2 127.1(3)
C3 N3 Ru2 114.8(3)
C8 N4 C10 112.0(4)
C8 N4 C6 123.8(4)
C10 N4 C6 124.0(4)
C8 N5 C44 111.5(4)
C8 N5 C11 126.9(4)
C44 N5 C11 121.6(4)
C40 N6 C39 117.2(4)
C40 N6 Ru2 129.7(4)
C39 N6 Ru2 113.1(3)
C37 N7 C38 117.5(5)
C37 N7 Ru2 126.5(4)
C38 N7 Ru2 114.8(3)
C50 N8 Ru2 175.2(4)
C20 N9 C22 112.0(4)
C20 N9 C25 126.4(4)
C22 N9 C25 121.5(4)
C20 N10 C23 112.0(4)
C20 N10 C18 126.4(4)
C23 N10 C18 121.1(4)
C13 N11 C16 110.3(4)
C13 N11 C18 118.8(4)
C16 N11 C18 128.8(4)
C13 N12 C17 109.8(4)
C13 N12 C55 116.9(4)
C17 N12 C55 133.1(4)
C55 N13 C51 117.9(4)
C55 N13 Ru1 113.6(3)
C51 N13 Ru1 128.4(3)
C33 N14 Ru1 175.6(4)
C59 N15 C30 116.8(4)
C59 N15 Ru1 128.9(4)
C30 N15 Ru1 114.2(3)
C68 N16 C29 117.5(4)
C68 N16 Ru1 130.2(3)
C29 N16 Ru1 112.0(3)
C11 N17 C45 115.6(5)
C25 N18 C56 115.8(5)
C79 O1 C75 118.2(7)
F24 P1 F22 175.7(6)
F24 P1 F23 90.0(8)
F22 P1 F23 89.3(7)
F24 P1 F18 91.8(7)
F22 P1 F18 89.0(6)
F23 P1 F18 178.3(7)
F24 P1 F17 88.3(6)
F22 P1 F17 95.9(5)
F23 P1 F17 93.7(4)
F18 P1 F17 86.3(3)
F24 P1 F21 91.0(6)
F22 P1 F21 84.8(4)
F23 P1 F21 86.1(3)
F18 P1 F21 93.9(3)
F17 P1 F21 179.2(5)
F19 P3 F2 89.6(2)
F19 P3 F5 179.6(3)
F2 P3 F5 90.7(2)
F19 P3 F4 90.4(2)
F2 P3 F4 90.0(2)
F5 P3 F4 89.5(2)
F19 P3 F3 90.7(2)
F2 P3 F3 89.9(2)
F5 P3 F3 89.5(2)
F4 P3 F3 178.9(2)
F19 P3 F1 90.2(2)
F2 P3 F1 179.7(3)
F5 P3 F1 89.5(2)
F4 P3 F1 90.1(2)
F3 P3 F1 89.93(19)
F11 P4 F15 91.4(4)
F11 P4 F16 93.7(3)
F15 P4 F16 91.4(3)
F11 P4 F12 88.3(3)
F15 P4 F12 90.5(3)
F16 P4 F12 177.2(3)
F11 P4 F14 178.2(4)
F15 P4 F14 90.3(3)
F16 P4 F14 86.9(3)
F12 P4 F14 91.0(3)
F11 P4 F13 92.0(4)
F15 P4 F13 176.0(4)
F16 P4 F13 90.5(3)
F12 P4 F13 87.5(3)
F14 P4 F13 86.3(3)
F10 P6 F9 87.9(6)
F10 P6 F7 95.5(5)
F9 P6 F7 93.0(4)
F10 P6 F20 177.3(6)
F9 P6 F20 93.3(6)
F7 P6 F20 86.9(5)
F10 P6 F8 87.0(5)
F9 P6 F8 88.8(3)
F7 P6 F8 176.9(4)
F20 P6 F8 90.5(4)
F10 P6 F6 93.6(6)
F9 P6 F6 176.8(5)
F7 P6 F6 89.6(4)
F20 P6 F6 85.2(5)
F8 P6 F6 88.5(3)

loop_
_geom_bond_atom_site_label_1
_geom_bond_atom_site_label_2
_geom_bond_distance
Ru1 C13 1.930(5)
Ru1 C20 2.025(4)
Ru1 N14 2.040(4)
Ru1 N15 2.054(4)
Ru1 N16 2.142(4)
Ru1 N13 2.178(4)
Ru2 C41 1.938(5)
Ru2 N8 2.038(4)
Ru2 C8 2.061(5)
Ru2 N3 2.092(4)
Ru2 N7 2.130(4)
Ru2 N6 2.174(4)
C1 C2 1.313(8)
C1 N2 1.408(6)
C2 N1 1.404(6)
C3 N3 1.360(6)
C3 C4 1.366(7)
C3 N2 1.395(6)
C4 C43 1.372(7)
C5 N3 1.348(6)
C5 C42 1.372(6)
C6 N1 1.450(7)
C6 N4 1.469(6)
C8 N5 1.356(6)
C8 N4 1.371(6)
C10 C44 1.323(7)
C10 N4 1.372(7)
C11 N17 1.308(6)
C11 C48 1.385(7)
C11 N5 1.440(6)
C13 N11 1.338(6)
C13 N12 1.363(6)
C16 C17 1.326(8)
C16 N11 1.397(6)
C17 N12 1.394(6)
C18 N11 1.442(6)
C18 N10 1.451(6)
C20 N10 1.368(6)
C20 N9 1.369(6)
C22 C23 1.323(7)
C22 N9 1.398(6)
C23 N10 1.378(6)
C25 N18 1.312(6)
C25 C26 1.370(7)
C25 N9 1.428(6)
C26 C58 1.383(8)
C29 N16 1.364(6)
C29 C65 1.402(7)
C29 C30 1.423(6)
C30 N15 1.379(6)
C30 C62 1.404(6)
C33 N14 1.129(6)
C33 C69 1.459(8)
C34 C38 1.396(7)
C34 C35 1.405(9)
C34 C71 1.424(9)
C35 C36 1.357(9)
C36 C37 1.384(8)
C37 N7 1.325(6)
C38 N7 1.365(6)
C38 C39 1.432(7)
C39 N6 1.356(6)
C39 C70 1.406(7)
C40 N6 1.325(6)
C40 C74 1.389(7)
C41 N1 1.357(6)
C41 N2 1.369(6)
C42 C43 1.375(7)
C44 N5 1.387(6)
C45 N17 1.340(7)
C45 C46 1.359(8)
C46 C47 1.369(9)
C47 C48 1.376(8)
C49 C50 1.453(8)
C50 N8 1.131(6)
C51 N13 1.341(6)
C51 C52 1.374(7)
C52 C53 1.369(9)
C53 C54 1.377(8)
C54 C55 1.384(7)
C55 N13 1.334(6)
C55 N12 1.405(6)
C56 N18 1.350(7)
C56 C57 1.358(9)
C57 C58 1.352(9)
C59 N15 1.319(6)
C59 C60 1.390(8)
C60 C61 1.348(9)
C61 C62 1.394(8)
C62 C63 1.423(8)
C63 C64 1.337(9)
C64 C65 1.423(8)
C65 C66 1.392(8)
C66 C67 1.347(8)
C67 C68 1.384(7)
C68 N16 1.331(6)
C70 C73 1.401(8)
C70 C72 1.425(8)
C71 C72 1.346(9)
C73 C74 1.353(8)
C75 O1 1.395(9)
C75 C76 1.397(10)
C78 C79 1.442(13)
C79 O1 1.357(10)
F1 P3 1.593(3)
F2 P3 1.582(3)
F3 P3 1.590(3)
F4 P3 1.585(3)
F5 P3 1.583(4)
F6 P6 1.561(6)
F7 P6 1.510(5)
F8 P6 1.555(4)
F9 P6 1.506(6)
F10 P6 1.466(7)
F11 P4 1.537(5)
F12 P4 1.576(4)
F13 P4 1.586(5)
F14 P4 1.584(5)
F15 P4 1.549(5)
F16 P4 1.564(4)
F17 P1 1.516(5)
F18 P1 1.494(5)
F19 P3 1.575(3)
F20 P6 1.515(7)
F21 P1 1.589(5)
F22 P1 1.453(7)
F23 P1 1.475(6)
F24 P1 1.414(6)
